data_7704329
loop_
_publ_author_name
'Matos, Cati\'ucia R M O'
'S Junior, Henrique C'
'D'Amato, Dayenny L'
'de Souza, Ac\'acio S'
'Pinheiro, S\'ergio'
'Guedes, Guilherme P.'
'Ferreira, Glaucio B.'
'Alves, Odivaldo C.'
'de Almeida, Filipe B.'
'Garcia, Fl\'avio'
'Ronconi, C\'elia M'

_publ_section_title
;
 Spin-frustration with two quasi-degenerated spin states of a copper(II)
 heptanuclear complex obtained from an amino acid ligand.
;
_journal_issue 45
_journal_name_full 'Dalton transactions (Cambridge, England : 2003)'
_journal_page_first 16359
_journal_page_last 16367
_journal_paper_doi 10.1039/c9dt04501e
_journal_volume 49
_journal_year 2020
_chemical_formula_sum 'C4 H8 N4 O3'
_chemical_formula_weight 160.14
_space_group_crystal_system tetragonal
_space_group_IT_number 78
_space_group_name_Hall 'P 4cw'
_space_group_name_H-M_alt 'P 43'
_atom_sites_solution_hydrogens mixed
_audit_creation_method SHELXL-2014/7
_audit_update_record
;
2019-08-30 deposited with the CCDC.	2020-05-07 downloaded from the CCDC.
;
_cell_angle_alpha 90
_cell_angle_beta 90
_cell_angle_gamma 90
_cell_formula_units_Z 4
_cell_length_a 5.0341(7)
_cell_length_b 5.0341(7)
_cell_length_c 27.005(5)
_cell_measurement_reflns_used 6796
_cell_measurement_temperature 293(2)
_cell_measurement_theta_max 27.511
_cell_measurement_theta_min 5.052
_cell_volume 684.37(18)
_computing_structure_refinement 'SHELXL-2014/7 (Sheldrick, 2014)'
_diffrn_ambient_temperature 293(2)
_diffrn_measured_fraction_theta_full 0.992
_diffrn_measured_fraction_theta_max 0.994
_diffrn_measurement_device_type 'Bruker KAPPA CCD'
_diffrn_radiation_type MoK\a
_diffrn_radiation_wavelength 0.71073
_diffrn_reflns_av_R_equivalents 0.0362
_diffrn_reflns_av_unetI/netI 0.0354
_diffrn_reflns_Laue_measured_fraction_full 0.992
_diffrn_reflns_Laue_measured_fraction_max 0.994
_diffrn_reflns_limit_h_max 6
_diffrn_reflns_limit_h_min -4
_diffrn_reflns_limit_k_max 5
_diffrn_reflns_limit_k_min -6
_diffrn_reflns_limit_l_max 35
_diffrn_reflns_limit_l_min -27
_diffrn_reflns_number 6726
_diffrn_reflns_point_group_measured_fraction_full 0.937
_diffrn_reflns_point_group_measured_fraction_max 0.920
_diffrn_reflns_theta_full 25.242
_diffrn_reflns_theta_max 27.511
_diffrn_reflns_theta_min 5.052
_exptl_absorpt_coefficient_mu 0.133
_exptl_crystal_colour colourless
_exptl_crystal_density_diffrn 1.554
_exptl_crystal_description block
_exptl_crystal_F_000 336
_refine_diff_density_max 0.135
_refine_diff_density_min -0.127
_refine_diff_density_rms 0.030
_refine_ls_abs_structure_details
;
 Flack x determined using 444 quotients [(I+)-(I-)]/[(I+)+(I-)]
 (Parsons, Flack and Wagner, Acta Cryst. B69 (2013) 249-259).
;
_refine_ls_abs_structure_Flack 1.2(7)
_refine_ls_extinction_coef 0.029(6)
_refine_ls_extinction_expression Fc^*^=kFc[1+0.001xFc^2^\l^3^/sin(2\q)]^-1/4^
_refine_ls_extinction_method 'SHELXL-2014/7 (Sheldrick 2014'
_refine_ls_goodness_of_fit_ref 1.046
_refine_ls_hydrogen_treatment mixed
_refine_ls_matrix_type full
_refine_ls_number_parameters 125
_refine_ls_number_reflns 1457
_refine_ls_number_restraints 6
_refine_ls_restrained_S_all 1.045
_refine_ls_R_factor_all 0.0519
_refine_ls_R_factor_gt 0.0342
_refine_ls_shift/su_max 0.002
_refine_ls_shift/su_mean 0.000
_refine_ls_structure_factor_coef Fsqd
_refine_ls_weighting_details 'w=1/[\s^2^(Fo^2^)+(0.0210P)^2^+0.0942P] where P=(Fo^2^+2Fc^2^)/3'
_refine_ls_weighting_scheme calc
_refine_ls_wR_factor_gt 0.0574
_refine_ls_wR_factor_ref 0.0621
_reflns_Friedel_coverage 0.812
_reflns_Friedel_fraction_full 0.879
_reflns_Friedel_fraction_max 0.843
_reflns_number_gt 1186
_reflns_number_total 1457
_reflns_threshold_expression 'I > 2\s(I)'
_cod_data_source_file c9dt04501e2.cif
_cod_data_source_block shelx
_cod_depositor_comments 'Adding full bibliography for 7704329--7704330.cif.'
_cod_original_cell_volume 684.4(2)
_cod_database_code 7704329
_shelx_shelxl_version_number 2014/7
_shelx_space_group_comment
;
The symmetry employed for this shelxl refinement is uniquely defined
by the following loop, which should always be used as a source of
symmetry information in preference to the above space-group names.
They are only intended as comments.
;

loop_
_space_group_symop_operation_xyz
'x, y, z'
'-x, -y, z+1/2'
'-y, x, z+3/4'
'y, -x, z+1/4'

loop_
_atom_site_label
_atom_site_type_symbol
_atom_site_fract_x
_atom_site_fract_y
_atom_site_fract_z
_atom_site_U_iso_or_equiv
_atom_site_adp_type
_atom_site_occupancy
_atom_site_site_symmetry_order
_atom_site_calc_flag
_atom_site_refinement_flags_posn
_atom_site_refinement_flags_adp
_atom_site_refinement_flags_occupancy
_atom_site_disorder_assembly
_atom_site_disorder_group
O3 O -0.4080(4) 0.6100(4) 0.11725(7) 0.0482(6) Uani 1 1 d D . . . .
H4W H -0.522(5) 0.523(6) 0.1396(9) 0.067(11) Uiso 1 1 d D . . . .
H3W H -0.508(6) 0.748(5) 0.1028(13) 0.091(13) Uiso 1 1 d D . . . .
H3 H -0.153(7) 0.448(7) 0.0818(12) 0.055(10) Uiso 1 1 d . . . . .
H6 H 0.025(6) 0.642(6) -0.0031(10) 0.032(8) Uiso 1 1 d . . . . .
H1 H 0.468(7) 0.117(6) 0.0196(12) 0.056(10) Uiso 1 1 d . . . . .
H5 H 0.273(6) 0.500(7) -0.0292(11) 0.077(11) Uiso 1 1 d D . . . .
O1 O 0.2517(4) 0.4434(4) 0.18751(7) 0.0503(6) Uani 1 1 d . . . . .
N2 N 0.2863(5) 0.0342(4) 0.08538(8) 0.0369(6) Uani 1 1 d . . . . .
O2 O -0.0519(4) 0.2672(4) 0.23674(7) 0.0479(5) Uani 1 1 d . . . . .
N3 N -0.0015(4) 0.3572(4) 0.07611(8) 0.0309(5) Uani 1 1 d . . . . .
N4 N 0.1366(5) 0.5238(5) -0.00282(9) 0.0436(7) Uani 1 1 d D . . . .
N1 N 0.3263(5) 0.1642(4) 0.04075(8) 0.0367(5) Uani 1 1 d . . . . .
C3 C -0.0240(5) 0.0947(5) 0.15540(9) 0.0338(6) Uani 1 1 d . . . . .
H3A H 0.0264 -0.0847 0.1645 0.041 Uiso 1 1 calc R U . . .
H3B H -0.2163 0.1004 0.1533 0.041 Uiso 1 1 calc R U . . .
C1 C 0.1523(5) 0.3598(5) 0.03534(10) 0.0318(6) Uani 1 1 d . . . . .
C4 C 0.0668(5) 0.2846(5) 0.19608(10) 0.0348(6) Uani 1 1 d . . . . .
C2 C 0.0884(5) 0.1555(5) 0.10568(10) 0.0297(6) Uani 1 1 d . . . . .

loop_
_atom_site_aniso_label
_atom_site_aniso_U_11
_atom_site_aniso_U_22
_atom_site_aniso_U_33
_atom_site_aniso_U_23
_atom_site_aniso_U_13
_atom_site_aniso_U_12
O3 0.0386(12) 0.0431(12) 0.0629(15) 0.0103(11) 0.0113(11) 0.0094(10)
O1 0.0620(13) 0.0540(13) 0.0348(12) -0.0069(9) 0.0058(10) -0.0227(11)
N2 0.0465(13) 0.0364(12) 0.0279(12) -0.0009(10) 0.0018(10) 0.0079(10)
O2 0.0551(12) 0.0579(13) 0.0306(10) -0.0087(10) 0.0109(10) -0.0138(10)
N3 0.0306(12) 0.0342(12) 0.0278(11) -0.0024(10) 0.0016(10) 0.0046(10)
N4 0.0511(16) 0.0466(15) 0.0332(14) 0.0080(11) 0.0059(12) 0.0133(13)
N1 0.0406(13) 0.0411(13) 0.0285(12) 0.0011(11) 0.0055(11) 0.0098(11)
C3 0.0404(15) 0.0326(15) 0.0282(13) -0.0009(11) 0.0033(12) 0.0011(13)
C1 0.0365(15) 0.0341(15) 0.0250(12) -0.0042(11) -0.0018(11) 0.0004(11)
C4 0.0393(15) 0.0370(15) 0.0281(14) -0.0008(11) -0.0011(12) 0.0034(13)
C2 0.0364(14) 0.0261(12) 0.0265(13) -0.0047(11) -0.0007(11) 0.0007(12)

loop_
_atom_type_symbol
_atom_type_description
_atom_type_scat_dispersion_real
_atom_type_scat_dispersion_imag
_atom_type_scat_source
C C 0.0033 0.0016 'International Tables Vol C Tables 4.2.6.8 and 6.1.1.4'
H H 0.0000 0.0000 'International Tables Vol C Tables 4.2.6.8 and 6.1.1.4'
N N 0.0061 0.0033 'International Tables Vol C Tables 4.2.6.8 and 6.1.1.4'
O O 0.0106 0.0060 'International Tables Vol C Tables 4.2.6.8 and 6.1.1.4'

loop_
_geom_angle_atom_site_label_1
_geom_angle_atom_site_label_2
_geom_angle_atom_site_label_3
_geom_angle
_geom_angle_site_symmetry_1
_geom_angle_site_symmetry_3
_geom_angle_publ_flag
C2 N2 N1 104.9(2) . . ?
C1 N3 C2 107.1(2) . . ?
C1 N1 N2 110.5(2) . . ?
C2 C3 C4 114.0(2) . . ?
N4 C1 N1 126.1(2) . . ?
N4 C1 N3 127.5(2) . . ?
N1 C1 N3 106.4(2) . . ?
O1 C4 O2 124.2(3) . . ?
O1 C4 C3 119.4(2) . . ?
O2 C4 C3 116.4(2) . . ?
N2 C2 N3 111.0(2) . . ?
N2 C2 C3 125.4(2) . . ?
N3 C2 C3 123.6(2) . . ?

loop_
_geom_bond_atom_site_label_1
_geom_bond_atom_site_label_2
_geom_bond_distance
_geom_bond_site_symmetry_2
_geom_bond_publ_flag
O1 C4 1.249(3) . ?
N2 C2 1.291(3) . ?
N2 N1 1.386(3) . ?
O2 C4 1.253(3) . ?
N3 C1 1.346(3) . ?
N3 C2 1.369(3) . ?
N4 C1 1.323(4) . ?
N1 C1 1.326(3) . ?
C3 C2 1.489(4) . ?
C3 C4 1.526(4) . ?
